data_7246881
loop_
_publ_author_name
'Lazi\'c, Anita'
'Radovanovi\'c, Lidija'
'Rogan, Jelena'
'Valenti\'c, Nata\<sa'
'Janji\'c, Goran'
'\/Dor\/devi\'c, Ivana'
'Tri\<sovi\'c, Nemanja'

_publ_section_title
;
 Exploring the supramolecular profile of 5-phenylhydantoins
;
_journal_issue 25
_journal_name_full CrystEngComm
_journal_page_first 3637
_journal_page_last 3654
_journal_paper_doi 10.1039/D3CE00213F
_journal_volume 25
_journal_year 2023
_chemical_formula_moiety 'C11 H12 N2 O2'
_chemical_formula_sum 'C11 H12 N2 O2'
_chemical_formula_weight 204.23
_space_group_IT_number 61
_space_group_name_Hall '-P 2ac 2ab'
_space_group_name_H-M_alt 'P b c a'
_symmetry_cell_setting orthorhombic
_symmetry_space_group_name_Hall '-P 2ac 2ab'
_symmetry_space_group_name_H-M 'P b c a'
_atom_sites_solution_hydrogens geom
_atom_sites_solution_primary dual
_atom_sites_solution_secondary dual
_audit_creation_method 'WinGX routine CIF_UPDATE'
_audit_update_record
;
2023-02-13 deposited with the CCDC.	2023-06-12 downloaded from the CCDC.
;
_cell_angle_alpha 90
_cell_angle_beta 90
_cell_angle_gamma 90
_cell_formula_units_Z 8
_cell_length_a 7.3489(15)
_cell_length_b 14.605(3)
_cell_length_c 19.983(4)
_cell_measurement_reflns_used 3601
_cell_measurement_temperature 293(2)
_cell_measurement_theta_max 26.2900
_cell_measurement_theta_min 3.2500
_cell_volume 2144.8(8)
_computing_cell_refinement CrysAlisPro
_computing_data_collection CrysAlisPro
_computing_data_reduction CrysAlisPro
_computing_molecular_graphics 'Ortep for Windows (Farrugia, 2012)'
_computing_publication_material 'WinGX publication routines (Farrugia, 2012)'
_computing_structure_refinement 'SHELXL-2018/3 (Sheldrick, 2018)'
_computing_structure_solution 'SHELXT-2018/2 (Sheldrick, 2015)'
_diffrn_ambient_temperature 293(2)
_diffrn_detector_area_resol_mean 16.3280
_diffrn_measured_fraction_theta_full 0.999
_diffrn_measured_fraction_theta_max 0.999
_diffrn_measurement_device_type 'Xcalibur, Sapphire3, Gemini'
_diffrn_measurement_method '\w scans'
_diffrn_radiation_monochromator graphite
_diffrn_radiation_source 'Enhance (Mo) X-ray Source'
_diffrn_radiation_type 'Mo K\a'
_diffrn_radiation_wavelength 0.71073
_diffrn_reflns_av_R_equivalents 0.0307
_diffrn_reflns_av_sigmaI/netI 0.0192
_diffrn_reflns_limit_h_max 8
_diffrn_reflns_limit_h_min -8
_diffrn_reflns_limit_k_max 17
_diffrn_reflns_limit_k_min -16
_diffrn_reflns_limit_l_max 23
_diffrn_reflns_limit_l_min -24
_diffrn_reflns_number 10971
_diffrn_reflns_theta_full 25.242
_diffrn_reflns_theta_max 25.349
_diffrn_reflns_theta_min 2.789
_diffrn_standards_decay_% 0
_exptl_absorpt_coefficient_mu 0.089
_exptl_absorpt_correction_T_max 0.984
_exptl_absorpt_correction_T_min 0.957
_exptl_absorpt_correction_type analytical
_exptl_absorpt_process_details
;
CrysAlisPro 1.171.39.46 (Rigaku Oxford Diffraction, 2018)
Empirical absorption correction using spherical harmonics,
 implemented in SCALE3 ABSPACK scaling algorithm.
;
_exptl_crystal_colour colourless
_exptl_crystal_density_diffrn 1.265
_exptl_crystal_density_method 'not measured'
_exptl_crystal_description prismatic
_exptl_crystal_F_000 864
_exptl_crystal_size_max 0.66
_exptl_crystal_size_mid 0.40
_exptl_crystal_size_min 0.20
_refine_diff_density_max 0.178
_refine_diff_density_min -0.176
_refine_diff_density_rms 0.034
_refine_ls_extinction_method none
_refine_ls_goodness_of_fit_ref 1.05
_refine_ls_hydrogen_treatment constr
_refine_ls_matrix_type full
_refine_ls_number_parameters 138
_refine_ls_number_reflns 1959
_refine_ls_number_restraints 0
_refine_ls_restrained_S_all 1.05
_refine_ls_R_factor_all 0.0599
_refine_ls_R_factor_gt 0.0416
_refine_ls_shift/su_max 0.000
_refine_ls_shift/su_mean 0.000
_refine_ls_structure_factor_coef Fsqd
_refine_ls_weighting_details 'calc w=1/[\s^2^(Fo^2^)+(0.0471P)^2^+0.5968P] where P=(Fo^2^+2Fc^2^)/3'
_refine_ls_weighting_scheme calc
_refine_ls_wR_factor_gt 0.0986
_refine_ls_wR_factor_ref 0.109
_reflns_number_gt 1473
_reflns_number_total 1959
_reflns_threshold_expression 'I > 2\s(I)'
_cod_data_source_file d3ce00213f2.cif
_cod_data_source_block 2
_cod_original_cell_volume 2144.8(7)
_cod_database_code 7246881

loop_
_symmetry_equiv_pos_as_xyz
'x, y, z'
'-x+1/2, -y, z+1/2'
'-x, y+1/2, -z+1/2'
'x+1/2, -y+1/2, -z'
'-x, -y, -z'
'x-1/2, y, -z-1/2'
'x, -y-1/2, z-1/2'
'-x-1/2, y-1/2, z'

loop_
_atom_site_label
_atom_site_type_symbol
_atom_site_fract_x
_atom_site_fract_y
_atom_site_fract_z
_atom_site_U_iso_or_equiv
_atom_site_adp_type
_atom_site_occupancy
_atom_site_site_symmetry_order
_atom_site_calc_flag
_atom_site_refinement_flags_posn
_atom_site_refinement_flags_adp
_atom_site_refinement_flags_occupancy
_atom_site_disorder_assembly
_atom_site_disorder_group
C2 C 0.0063(2) 0.49319(11) 0.33795(8) 0.0362(4) Uani 1 1 d . . . . .
C4 C 0.1879(2) 0.47742(11) 0.42975(8) 0.0329(4) Uani 1 1 d . . . . .
C5 C 0.3111(2) 0.47539(11) 0.36805(7) 0.0335(4) Uani 1 1 d . . . . .
C6 C 0.4194(2) 0.38601(11) 0.36430(8) 0.0362(4) Uani 1 1 d . . . . .
C7 C 0.5532(2) 0.36848(12) 0.41164(9) 0.0435(4) Uani 1 1 d . . . . .
H7 H 0.573746 0.411147 0.445349 0.052 Uiso 1 1 calc R U . . .
C8 C 0.6569(3) 0.28948(13) 0.41018(11) 0.0550(5) Uani 1 1 d . . . . .
C9 C 0.6265(3) 0.22756(14) 0.35939(13) 0.0689(6) Uani 1 1 d . . . . .
H9 H 0.696152 0.174506 0.356963 0.083 Uiso 1 1 calc R U . . .
C10 C 0.4945(3) 0.24345(14) 0.31248(12) 0.0738(7) Uani 1 1 d . . . . .
H10 H 0.475068 0.20067 0.278755 0.089 Uiso 1 1 calc R U . . .
C11 C 0.3891(3) 0.32242(13) 0.31437(10) 0.0552(5) Uani 1 1 d . . . . .
H11 H 0.299244 0.332313 0.282397 0.066 Uiso 1 1 calc R U . . .
C12 C 0.8002(3) 0.27157(17) 0.46296(15) 0.0867(8) Uani 1 1 d . . . . .
H12A H 0.784083 0.211139 0.480901 0.13 Uiso 1 1 calc R U . . .
H12B H 0.788532 0.315798 0.498241 0.13 Uiso 1 1 calc R U . . .
H12C H 0.91893 0.276414 0.44323 0.13 Uiso 1 1 calc R U . . .
C13 C 0.4345(2) 0.55989(12) 0.37025(10) 0.0468(5) Uani 1 1 d . . . . .
H13A H 0.508491 0.561675 0.330671 0.07 Uiso 1 1 calc R U . . .
H13B H 0.511359 0.556795 0.409032 0.07 Uiso 1 1 calc R U . . .
H13C H 0.361044 0.61416 0.372415 0.07 Uiso 1 1 calc R U . . .
N1 N 0.17590(18) 0.48344(10) 0.31540(7) 0.0412(4) Uani 1 1 d . . . . .
H1 H 0.202761 0.482046 0.273521 0.049 Uiso 1 1 calc R U . . .
N3 N 0.01572(17) 0.48769(10) 0.40755(6) 0.0391(4) Uani 1 1 d . . . . .
H3 H -0.077673 0.490518 0.433401 0.047 Uiso 1 1 calc R U . . .
O1 O -0.13345(16) 0.50553(9) 0.30664(6) 0.0513(4) Uani 1 1 d . . . . .
O2 O 0.23727(15) 0.47303(8) 0.48776(5) 0.0452(3) Uani 1 1 d . . . . .

loop_
_atom_site_aniso_label
_atom_site_aniso_U_11
_atom_site_aniso_U_22
_atom_site_aniso_U_33
_atom_site_aniso_U_23
_atom_site_aniso_U_13
_atom_site_aniso_U_12
C2 0.0339(9) 0.0481(10) 0.0267(9) -0.0036(7) -0.0018(7) 0.0029(7)
C4 0.0285(8) 0.0434(9) 0.0270(9) -0.0023(7) 0.0006(6) 0.0018(7)
C5 0.0288(8) 0.0466(9) 0.0252(8) -0.0005(7) 0.0017(6) 0.0019(6)
C6 0.0310(9) 0.0420(9) 0.0357(9) -0.0009(7) 0.0088(7) -0.0010(7)
C7 0.0366(9) 0.0442(10) 0.0498(11) -0.0015(8) 0.0001(8) 0.0016(8)
C8 0.0438(11) 0.0475(11) 0.0737(14) 0.0077(10) 0.0037(10) 0.0051(9)
C9 0.0676(14) 0.0459(12) 0.0931(18) -0.0007(12) 0.0088(13) 0.0156(10)
C10 0.0972(19) 0.0506(12) 0.0736(16) -0.0243(11) 0.0034(14) 0.0093(12)
C11 0.0591(12) 0.0559(12) 0.0504(12) -0.0115(10) -0.0026(9) 0.0031(10)
C12 0.0678(15) 0.0711(16) 0.121(2) 0.0144(14) -0.0248(15) 0.0215(12)
C13 0.0385(10) 0.0449(10) 0.0570(12) 0.0010(9) 0.0073(8) 0.0009(8)
N1 0.0357(8) 0.0671(10) 0.0208(7) -0.0001(6) 0.0030(6) 0.0070(7)
N3 0.0254(7) 0.0669(9) 0.0250(7) -0.0010(6) 0.0030(5) 0.0040(6)
O1 0.0377(7) 0.0804(9) 0.0357(7) -0.0066(6) -0.0110(5) 0.0095(6)
O2 0.0344(6) 0.0783(9) 0.0229(6) -0.0028(6) -0.0010(5) 0.0086(6)

loop_
_atom_type_symbol
_atom_type_description
_atom_type_scat_dispersion_real
_atom_type_scat_dispersion_imag
_atom_type_scat_source
C C 0.0033 0.0016 'International Tables Vol C Tables 4.2.6.8 and 6.1.1.4'
H H 0.0000 0.0000 'International Tables Vol C Tables 4.2.6.8 and 6.1.1.4'
N N 0.0061 0.0033 'International Tables Vol C Tables 4.2.6.8 and 6.1.1.4'
O O 0.0106 0.0060 'International Tables Vol C Tables 4.2.6.8 and 6.1.1.4'

loop_
_geom_angle_atom_site_label_1
_geom_angle_atom_site_label_2
_geom_angle_atom_site_label_3
_geom_angle
_geom_angle_site_symmetry_1
_geom_angle_site_symmetry_3
_geom_angle_publ_flag
O1 C2 N1 129.15(15) . . ?
O1 C2 N3 124.33(14) . . ?
N1 C2 N3 106.52(13) . . ?
O2 C4 N3 126.79(14) . . ?
O2 C4 C5 126.19(14) . . ?
N3 C4 C5 106.99(13) . . ?
N1 C5 C4 100.22(11) . . ?
N1 C5 C6 112.91(13) . . ?
C4 C5 C6 111.31(13) . . ?
N1 C5 C13 111.14(13) . . ?
C4 C5 C13 108.16(13) . . ?
C6 C5 C13 112.38(13) . . ?
C11 C6 C7 118.83(16) . . ?
C11 C6 C5 121.68(15) . . ?
C7 C6 C5 119.48(14) . . ?
C8 C7 C6 122.00(17) . . ?
C8 C7 H7 119 . . ?
C6 C7 H7 119 . . ?
C9 C8 C7 118.26(19) . . ?
C9 C8 C12 120.87(19) . . ?
C7 C8 C12 120.87(19) . . ?
C10 C9 C8 120.56(19) . . ?
C10 C9 H9 119.7 . . ?
C8 C9 H9 119.7 . . ?
C9 C10 C11 121.1(2) . . ?
C9 C10 H10 119.4 . . ?
C11 C10 H10 119.4 . . ?
C6 C11 C10 119.19(19) . . ?
C6 C11 H11 120.4 . . ?
C10 C11 H11 120.4 . . ?
C8 C12 H12A 109.5 . . ?
C8 C12 H12B 109.5 . . ?
H12A C12 H12B 109.5 . . ?
C8 C12 H12C 109.5 . . ?
H12A C12 H12C 109.5 . . ?
H12B C12 H12C 109.5 . . ?
C5 C13 H13A 109.5 . . ?
C5 C13 H13B 109.5 . . ?
H13A C13 H13B 109.5 . . ?
C5 C13 H13C 109.5 . . ?
H13A C13 H13C 109.5 . . ?
H13B C13 H13C 109.5 . . ?
C2 N1 C5 113.80(13) . . ?
C2 N1 H1 123.1 . . ?
C5 N1 H1 123.1 . . ?
C4 N3 C2 112.40(13) . . ?
C4 N3 H3 123.8 . . ?
C2 N3 H3 123.8 . . ?

loop_
_geom_bond_atom_site_label_1
_geom_bond_atom_site_label_2
_geom_bond_distance
_geom_bond_site_symmetry_2
_geom_bond_publ_flag
C2 O1 1.2158(19) . ?
C2 N1 1.333(2) . ?
C2 N3 1.395(2) . ?
C4 O2 1.2163(18) . ?
C4 N3 1.3492(19) . ?
C4 C5 1.530(2) . ?
C5 N1 1.4520(19) . ?
C5 C6 1.531(2) . ?
C5 C13 1.532(2) . ?
C6 C11 1.381(2) . ?
C6 C7 1.389(2) . ?
C7 C8 1.383(2) . ?
C7 H7 0.93 . ?
C8 C9 1.378(3) . ?
C8 C12 1.513(3) . ?
C9 C10 1.369(3) . ?
C9 H9 0.93 . ?
C10 C11 1.390(3) . ?
C10 H10 0.93 . ?
C11 H11 0.93 . ?
C12 H12A 0.96 . ?
C12 H12B 0.96 . ?
C12 H12C 0.96 . ?
C13 H13A 0.96 . ?
C13 H13B 0.96 . ?
C13 H13C 0.96 . ?
N1 H1 0.86 . ?
N3 H3 0.86 . ?
